data_4001015
loop_
_publ_author_name
'Chang, Hong Young'
'Kim, Sang-Hwan'
'Ok, Kang Min'
'Halasyamani, P. Shiv'

_publ_section_title
;
 New Polar Oxides: Synthesis, Characterization, Calculations, and
 Structure&#x2212;Property Relationships in RbSe2V3O12and TlSe2V3O12
;
_journal_issue 8
_journal_name_full 'Chemistry of Materials'
_journal_page_first 1654
_journal_paper_doi 10.1021/cm9002614
_journal_volume 21
_journal_year 2009
_chemical_absolute_configuration unk
_chemical_formula_sum 'O12 Rb Se2 V3'
_chemical_formula_weight 588.21
_chemical_name_systematic
;
 ?
;
_space_group_IT_number 173
_symmetry_cell_setting hexagonal
_symmetry_space_group_name_Hall 'P 6c'
_symmetry_space_group_name_H-M 'P 63'
_atom_sites_solution_primary direct
_atom_sites_solution_secondary difmap
_cell_angle_alpha 90
_cell_angle_beta 90
_cell_angle_gamma 120
_cell_formula_units_Z 2
_cell_length_a 7.1364(4)
_cell_length_b 7.1364(4)
_cell_length_c 11.4687(13)
_cell_measurement_temperature 293(2)
_cell_volume 505.83(7)
_computing_structure_refinement 'SHELXL-97 (Sheldrick, 1997)'
_diffrn_ambient_temperature 293(2)
_diffrn_measured_fraction_theta_full 0.968
_diffrn_measured_fraction_theta_max 0.968
_diffrn_radiation_monochromator graphite
_diffrn_radiation_type MoK\a
_diffrn_radiation_wavelength 0.71073
_diffrn_reflns_av_R_equivalents 0.0329
_diffrn_reflns_av_unetI/netI 0.0306
_diffrn_reflns_limit_h_max 9
_diffrn_reflns_limit_h_min -9
_diffrn_reflns_limit_k_max 9
_diffrn_reflns_limit_k_min -9
_diffrn_reflns_limit_l_max 15
_diffrn_reflns_limit_l_min -15
_diffrn_reflns_number 4589
_diffrn_reflns_theta_full 29.04
_diffrn_reflns_theta_max 29.04
_diffrn_reflns_theta_min 3.3
_exptl_absorpt_coefficient_mu 14.752
_exptl_absorpt_correction_T_max 0.478
_exptl_absorpt_correction_T_min 0.247
_exptl_absorpt_correction_type psi-scan
_exptl_crystal_colour yellow-green
_exptl_crystal_density_diffrn 3.862
_exptl_crystal_density_method 'not measured'
_exptl_crystal_description 'Rod shape'
_exptl_crystal_F_000 540
_exptl_crystal_size_max 0.1
_exptl_crystal_size_mid 0.1
_exptl_crystal_size_min 0.05
_refine_diff_density_max 0.441
_refine_diff_density_min -0.525
_refine_diff_density_rms 0.097
_refine_ls_abs_structure_details 'Flack H D (1983), Acta Cryst. A39, 876-881'
_refine_ls_abs_structure_Flack -0.012(10)
_refine_ls_extinction_method none
_refine_ls_goodness_of_fit_ref 0.99
_refine_ls_matrix_type full
_refine_ls_number_parameters 55
_refine_ls_number_reflns 862
_refine_ls_number_restraints 1
_refine_ls_restrained_S_all 0.989
_refine_ls_R_factor_all 0.0209
_refine_ls_R_factor_gt 0.0189
_refine_ls_shift/su_max 0
_refine_ls_shift/su_mean 0
_refine_ls_structure_factor_coef Fsqd
_refine_ls_weighting_details 'calc w=1/[\s^2^(Fo^2^)+(0.0144P)^2^+0.0000P] where P=(Fo^2^+2Fc^2^)/3'
_refine_ls_weighting_scheme calc
_refine_ls_wR_factor_gt 0.0349
_refine_ls_wR_factor_ref 0.0353
_reflns_number_gt 823
_reflns_number_total 862
_reflns_threshold_expression >2sigma(I)
_cod_data_source_file cm9002614_si_002.cif
_cod_data_source_block RbSe2V3O12
_cod_depositor_comments
;
The following automatic conversions were performed:

'_symmetry_cell_setting' value 'Hexagonal' changed to 'hexagonal'
according to /home/saulius/struct/CIF-dictionaries/cif_core.dic
dictionary named 'cif_core.dic' version 2.4.2 from
2011-04-26.

'_exptl_absorpt_correction_type' value 'Psi Scan'
changed to 'psi-scan' according to
/home/saulius/struct/CIF-dictionaries/cif_core.dic dictionary named
'cif_core.dic' version 2.4.2 from 2011-04-26.

Automatic conversion script
Id: cif_fix_values 1715 2011-07-08 13:25:40Z adriana 
;
_cod_original_sg_symbol_H-M P63
_cod_database_code 4001015

loop_
_symmetry_equiv_pos_as_xyz
'x, y, z'
'-y, x-y, z'
'-x+y, -x, z'
'-x, -y, z+1/2'
'y, -x+y, z+1/2'
'x-y, x, z+1/2'

loop_
_atom_site_label
_atom_site_type_symbol
_atom_site_fract_x
_atom_site_fract_y
_atom_site_fract_z
_atom_site_U_iso_or_equiv
_atom_site_adp_type
_atom_site_occupancy
_atom_site_symmetry_multiplicity
_atom_site_calc_flag
_atom_site_refinement_flags
Rb1 Rb 0.6667 0.3333 0.02243(7) 0.0336(2) Uani 1 3 d S
V1 V 0.21288(9) 0.87974(9) 0.20889(5) 0.01012(13) Uani 1 1 d .
Se1 Se 0.3333 0.6667 -0.01649(5) 0.01095(14) Uani 1 3 d S
Se2 Se 0 0 0.43070(5) 0.01056(14) Uani 1 3 d S
O1 O 0.1984(4) 0.7791(4) 0.0474(2) 0.0138(6) Uani 1 1 d .
O2 O 0.1145(4) 0.8656(3) 0.3670(2) 0.0124(5) Uani 1 1 d .
O3 O 0.4566(4) 0.9206(4) 0.2378(2) 0.0146(6) Uani 1 1 d .
O4 O 0.2545(4) 0.1213(4) 0.1756(2) 0.0139(5) Uani 1 1 d .

loop_
_atom_site_aniso_label
_atom_site_aniso_U_11
_atom_site_aniso_U_22
_atom_site_aniso_U_33
_atom_site_aniso_U_23
_atom_site_aniso_U_13
_atom_site_aniso_U_12
Rb1 0.0301(3) 0.0301(3) 0.0407(5) 0 0 0.01505(14)
V1 0.0089(3) 0.0093(3) 0.0124(3) 0.0004(2) 0.0004(2) 0.0048(2)
Se1 0.01167(19) 0.01167(19) 0.0095(3) 0 0 0.00584(9)
Se2 0.01146(17) 0.01146(17) 0.0088(3) 0 0 0.00573(9)
O1 0.0170(14) 0.0185(14) 0.0130(15) -0.0016(10) -0.0011(10) 0.0142(12)
O2 0.0150(13) 0.0127(12) 0.0121(14) 0.0005(10) 0.0027(10) 0.0088(10)
O3 0.0119(12) 0.0141(12) 0.0171(15) -0.0020(11) 0.0003(10) 0.0058(10)
O4 0.0134(12) 0.0131(12) 0.0170(13) 0.0002(11) 0.0001(11) 0.0081(10)

loop_
_atom_type_symbol
_atom_type_description
_atom_type_scat_dispersion_real
_atom_type_scat_dispersion_imag
_atom_type_scat_source
O O 0.0106 0.006 'International Tables Vol C Tables 4.2.6.8 and 6.1.1.4'
V V 0.3005 0.5294 'International Tables Vol C Tables 4.2.6.8 and 6.1.1.4'
Se Se -0.0929 2.2259 'International Tables Vol C Tables 4.2.6.8 and 6.1.1.4'
Rb Rb -0.9393 2.9676 'International Tables Vol C Tables 4.2.6.8 and 6.1.1.4'

loop_
_geom_angle_atom_site_label_1
_geom_angle_atom_site_label_2
_geom_angle_atom_site_label_3
_geom_angle
_geom_angle_site_symmetry_1
_geom_angle_site_symmetry_3
O4 Rb1 O4 90.97(7) 2_655 3_665
O4 Rb1 O4 90.97(7) 2_655 .
O4 Rb1 O4 90.97(7) 3_665 .
O4 Rb1 O2 69.19(6) 2_655 4_664
O4 Rb1 O2 130.90(6) 3_665 4_664
O4 Rb1 O2 131.88(6) . 4_664
O4 Rb1 O2 130.90(6) 2_655 6_654
O4 Rb1 O2 131.88(6) 3_665 6_654
O4 Rb1 O2 69.19(6) . 6_654
O2 Rb1 O2 90.92(6) 4_664 6_654
O4 Rb1 O2 131.88(6) 2_655 5_554
O4 Rb1 O2 69.19(6) 3_665 5_554
O4 Rb1 O2 130.90(6) . 5_554
O2 Rb1 O2 90.92(6) 4_664 5_554
O2 Rb1 O2 90.92(6) 6_654 5_554
O4 Rb1 O1 47.30(6) 2_655 3
O4 Rb1 O1 136.33(6) 3_665 3
O4 Rb1 O1 79.46(5) . 3
O2 Rb1 O1 54.53(5) 4_664 3
O2 Rb1 O1 84.28(6) 6_654 3
O2 Rb1 O1 144.88(7) 5_554 3
O4 Rb1 O1 79.46(5) 2_655 1_655
O4 Rb1 O1 47.30(6) 3_665 1_655
O4 Rb1 O1 136.33(6) . 1_655
O2 Rb1 O1 84.28(6) 4_664 1_655
O2 Rb1 O1 144.88(7) 6_654 1_655
O2 Rb1 O1 54.53(5) 5_554 1_655
O1 Rb1 O1 119.351(11) 3 1_655
O4 Rb1 O1 136.33(6) 2_655 2_665
O4 Rb1 O1 79.46(5) 3_665 2_665
O4 Rb1 O1 47.30(6) . 2_665
O2 Rb1 O1 144.88(7) 4_664 2_665
O2 Rb1 O1 54.53(5) 6_654 2_665
O2 Rb1 O1 84.28(6) 5_554 2_665
O1 Rb1 O1 119.351(11) 3 2_665
O1 Rb1 O1 119.351(11) 1_655 2_665
O4 Rb1 O3 45.23(5) 2_655 2_765
O4 Rb1 O3 47.43(5) 3_665 2_765
O4 Rb1 O3 101.33(7) . 2_765
O2 Rb1 O3 94.60(6) 4_664 2_765
O2 Rb1 O3 170.39(6) 6_654 2_765
O2 Rb1 O3 96.84(6) 5_554 2_765
O1 Rb1 O3 92.52(5) 3 2_765
O1 Rb1 O3 43.90(5) 1_655 2_765
O1 Rb1 O3 120.50(6) 2_665 2_765
O4 Rb1 O3 47.43(5) 2_655 1_545
O4 Rb1 O3 101.33(7) 3_665 1_545
O4 Rb1 O3 45.23(5) . 1_545
O2 Rb1 O3 96.84(6) 4_664 1_545
O2 Rb1 O3 94.60(6) 6_654 1_545
O2 Rb1 O3 170.39(6) 5_554 1_545
O1 Rb1 O3 43.90(5) 3 1_545
O1 Rb1 O3 120.50(6) 1_655 1_545
O1 Rb1 O3 92.52(5) 2_665 1_545
O3 Rb1 O3 76.95(6) 2_765 1_545
O4 Rb1 O3 101.33(7) 2_655 3_565
O4 Rb1 O3 45.23(5) 3_665 3_565
O4 Rb1 O3 47.43(5) . 3_565
O2 Rb1 O3 170.39(6) 4_664 3_565
O2 Rb1 O3 96.84(6) 6_654 3_565
O2 Rb1 O3 94.60(6) 5_554 3_565
O1 Rb1 O3 120.50(6) 3 3_565
O1 Rb1 O3 92.52(5) 1_655 3_565
O1 Rb1 O3 43.90(5) 2_665 3_565
O3 Rb1 O3 76.95(6) 2_765 3_565
O3 Rb1 O3 76.95(6) 1_545 3_565
O4 V1 O3 103.91(11) 1_565 .
O4 V1 O2 98.28(11) 1_565 .
O3 V1 O2 98.30(12) . .
O4 V1 O1 96.49(12) 1_565 .
O3 V1 O1 96.43(12) . .
O2 V1 O1 155.95(10) . .
O4 V1 O3 166.06(12) 1_565 2_665
O3 V1 O3 89.85(15) . 2_665
O2 V1 O3 81.63(10) . 2_665
O1 V1 O3 79.50(10) . 2_665
O4 V1 O4 89.47(14) 1_565 3_565
O3 V1 O4 166.55(12) . 3_565
O2 V1 O4 80.80(10) . 3_565
O1 V1 O4 80.47(9) . 3_565
O3 V1 O4 76.72(8) 2_665 3_565
O4 V1 Rb1 50.08(9) 1_565 1_565
O3 V1 Rb1 66.18(9) . 1_565
O2 V1 Rb1 133.78(7) . 1_565
O1 V1 Rb1 69.88(7) . 1_565
O3 V1 Rb1 137.70(7) 2_665 1_565
O4 V1 Rb1 123.84(7) 3_565 1_565
O4 V1 Rb1 128.58(9) 1_565 4_665
O3 V1 Rb1 59.85(9) . 4_665
O2 V1 Rb1 45.89(7) . 4_665
O1 V1 Rb1 131.48(7) . 4_665
O3 V1 Rb1 60.54(7) 2_665 4_665
O4 V1 Rb1 112.65(7) 3_565 4_665
Rb1 V1 Rb1 122.874(16) 1_565 4_665
O1 Se1 O1 102.72(10) . 3_565
O1 Se1 O1 102.72(10) . 2_665
O1 Se1 O1 102.72(10) 3_565 2_665
O1 Se1 Rb1 63.03(8) . 1_565
O1 Se1 Rb1 57.66(8) 3_565 1_565
O1 Se1 Rb1 148.09(8) 2_665 1_565
O1 Se1 Rb1 57.66(8) . 1_455
O1 Se1 Rb1 148.09(8) 3_565 1_455
O1 Se1 Rb1 63.03(8) 2_665 1_455
Rb1 Se1 Rb1 118.855(5) 1_565 1_455
O1 Se1 Rb1 148.09(8) . .
O1 Se1 Rb1 63.03(8) 3_565 .
O1 Se1 Rb1 57.66(8) 2_665 .
Rb1 Se1 Rb1 118.855(5) 1_565 .
Rb1 Se1 Rb1 118.855(5) 1_455 .
O2 Se2 O2 102.99(10) 3_455 2_665
O2 Se2 O2 102.99(10) 3_455 1_545
O2 Se2 O2 102.99(10) 2_665 1_545
Se1 O1 V1 129.75(13) . .
Se1 O1 Rb1 98.44(9) . 1_455
V1 O1 Rb1 103.95(9) . 1_455
Se2 O2 V1 129.61(14) 1_565 .
Se2 O2 Rb1 119.89(11) 1_565 4_665
V1 O2 Rb1 107.91(9) . 4_665
V1 O3 V1 142.48(15) . 3_565
V1 O3 Rb1 88.71(10) . 1_565
V1 O3 Rb1 99.22(8) 3_565 1_565
V1 O3 Rb1 97.01(10) . 4_665
V1 O3 Rb1 88.06(8) 3_565 4_665
Rb1 O3 Rb1 159.74(8) 1_565 4_665
V1 O4 V1 140.58(15) 1_545 2_665
V1 O4 Rb1 105.91(10) 1_545 .
V1 O4 Rb1 113.48(9) 2_665 .

loop_
_geom_bond_atom_site_label_1
_geom_bond_atom_site_label_2
_geom_bond_distance
_geom_bond_site_symmetry_2
Rb1 O4 3.095(3) 2_655
Rb1 O4 3.095(2) 3_665
Rb1 O4 3.095(3) .
Rb1 O2 3.138(2) 4_664
Rb1 O2 3.138(2) 6_654
Rb1 O2 3.138(2) 5_554
Rb1 O1 3.540(2) 3
Rb1 O1 3.540(2) 1_655
Rb1 O1 3.540(2) 2_665
Rb1 O3 3.551(3) 2_765
Rb1 O3 3.551(3) 1_545
Rb1 O3 3.551(3) 3_565
V1 O4 1.641(2) 1_565
V1 O3 1.647(2) .
V1 O2 1.929(2) .
V1 O1 1.970(2) .
V1 O3 2.168(2) 2_665
V1 O4 2.190(2) 3_565
V1 Rb1 3.8801(8) 1_565
V1 Rb1 4.1580(10) 4_665
Se1 O1 1.697(2) .
Se1 O1 1.697(2) 3_565
Se1 O1 1.697(2) 2_665
Se1 Rb1 4.1443(3) 1_565
Se1 Rb1 4.1443(3) 1_455
Se2 O2 1.705(2) 3_455
Se2 O2 1.705(2) 2_665
Se2 O2 1.705(2) 1_545
O1 Rb1 3.540(2) 1_455
O2 Se2 1.705(2) 1_565
O2 Rb1 3.138(2) 4_665
O3 V1 2.168(2) 3_565
O3 Rb1 3.551(3) 1_565
O3 Rb1 3.622(3) 4_665
O4 V1 1.641(2) 1_545
O4 V1 2.190(2) 2_665
